data_4319721
loop_
_publ_author_name
Evenson
'Peter K. Dorhout'

_publ_section_title
;
 Thiophosphate Phase Diagrams Developed in Conjunction with the Synthesis
 of the New Compounds KLaP2S6, K2La(P2S6)1/2(PS4), K3La(PS4)2,
 K4La0.67(PS4)2, K9-xLa1+x/3(PS4)4 (x = 0.5), K4Eu(PS4)2, and KEuPS4
;
_journal_name_full 'Inorganic Chemistry'
_journal_page_first 2884
_journal_page_last 2891
_journal_paper_doi 10.1021/ic000596r
_journal_volume 40
_journal_year 2001
_chemical_formula_sum 'K La P2 S6'
_chemical_formula_weight 432.31
_chemical_name_systematic
; 
 ? 
;
_space_group_IT_number 14
_symmetry_cell_setting monoclinic
_symmetry_space_group_name_Hall '-P 2ybc'
_symmetry_space_group_name_H-M 'P 1 21/c 1'
_atom_sites_solution_hydrogens geom
_atom_sites_solution_primary direct
_atom_sites_solution_secondary difmap
_audit_creation_method SHELXL
_cell_angle_alpha 90.00
_cell_angle_beta 109.88(4)
_cell_angle_gamma 90.00
_cell_formula_units_Z 4
_cell_length_a 11.963(12)
_cell_length_b 7.525(10)
_cell_length_c 11.389(14)
_cell_measurement_temperature 169(2)
_cell_volume 964(2)
_computing_cell_refinement 'Bruker SMART'
_computing_data_collection 'Bruker SMART'
_computing_data_reduction 'Bruker SAINT'
_computing_molecular_graphics 'Bruker SHELXTL'
_computing_publication_material 'Bruker SHELXTL'
_computing_structure_refinement 'SHELXL-93 (Sheldrick, 1993)'
_computing_structure_solution 'SHELXS-86 (Sheldrick, 1990)'
_diffrn_ambient_temperature 169(2)
_diffrn_measurement_device 'Bruker CCD'
_diffrn_measurement_method '\w scans'
_diffrn_radiation_monochromator graphite
_diffrn_radiation_source 'fine-focus sealed tube'
_diffrn_radiation_type MoK\a
_diffrn_radiation_wavelength 0.71073
_diffrn_reflns_av_R_equivalents 0.0929
_diffrn_reflns_av_sigmaI/netI 0.1257
_diffrn_reflns_limit_h_max 15
_diffrn_reflns_limit_h_min -16
_diffrn_reflns_limit_k_max 9
_diffrn_reflns_limit_k_min -9
_diffrn_reflns_limit_l_max 12
_diffrn_reflns_limit_l_min -15
_diffrn_reflns_number 6077
_diffrn_reflns_theta_max 28.44
_diffrn_reflns_theta_min 1.81
_exptl_absorpt_coefficient_mu 6.415
_exptl_absorpt_correction_type SADABS
_exptl_crystal_colour 'clear, color'
_exptl_crystal_density_diffrn 2.978
_exptl_crystal_description plate
_exptl_crystal_F_000 808
_exptl_crystal_size_max 0.04
_exptl_crystal_size_mid 0.06
_exptl_crystal_size_min 0.09
_refine_diff_density_max 1.563
_refine_diff_density_min -1.677
_refine_diff_density_rms 0.430
_refine_ls_extinction_coef 0.0100(9)
_refine_ls_extinction_expression Fc^*^=kFc[1+0.001xFc^2^\l^3^/sin(2\q)]^-1/4^
_refine_ls_extinction_method SHELXL
_refine_ls_goodness_of_fit_all 1.071
_refine_ls_goodness_of_fit_obs 0.957
_refine_ls_matrix_type full
_refine_ls_number_parameters 92
_refine_ls_number_reflns 2307
_refine_ls_number_restraints 0
_refine_ls_restrained_S_all 1.071
_refine_ls_restrained_S_obs 0.957
_refine_ls_R_factor_all 0.1140
_refine_ls_R_factor_obs 0.0583
_refine_ls_shift/esd_max 0.000
_refine_ls_shift/esd_mean 0.000
_refine_ls_structure_factor_coef Fsqd
_refine_ls_weighting_details 'w=1/[\s^2^(Fo^2^)+(0.0652P)^2^+0.0000P] where P=(Fo^2^+2Fc^2^)/3'
_refine_ls_weighting_scheme calc
_refine_ls_wR_factor_all 0.1564
_refine_ls_wR_factor_obs 0.1120
_reflns_number_observed 1503
_reflns_number_total 2307
_reflns_observed_criterion >2sigma(I)
_cod_data_source_file ic000596r_1.cif
_cod_data_source_block KLaP2S6
_cod_depositor_comments
;
The following automatic conversions were performed:

'_symmetry_cell_setting' value 'Monoclinic' changed to 'monoclinic'
according to the built-in table from CIF Core dictionary named
'cif_core.dic' version 2.4.1 from 2010-06-29.

Automatic conversion script
Id: cif_fix_values 1646 2011-03-28 12:23:43Z adriana 

The following automatic conversions were performed:

'_refine_ls_weighting_scheme' value 'calc
w=1/[\s^2^(Fo^2^)+(0.0652P)^2^+0.0000P] where P=(Fo^2^+2Fc^2^)/3' was
changed to 'calc'. New tag '_refine_ls_weighting_details' was
created. The value of the new tag was set to
'w=1/[\s^2^(Fo^2^)+(0.0652P)^2^+0.0000P] where P=(Fo^2^+2Fc^2^)/3'.

Automatic conversion script
Id: cif_fix_values 3143 2015-03-26 13:38:13Z robertas 
;
_cod_original_cell_volume 964.1(20)
_cod_database_code 4319721

loop_
_symmetry_equiv_pos_as_xyz
'x, y, z'
'-x, y+1/2, -z+1/2'
'-x, -y, -z'
'x, -y-1/2, z-1/2'

loop_
_atom_site_aniso_label
_atom_site_aniso_U_11
_atom_site_aniso_U_22
_atom_site_aniso_U_33
_atom_site_aniso_U_23
_atom_site_aniso_U_13
_atom_site_aniso_U_12
La1 0.0089(4) 0.0093(4) 0.0076(4) 0.0002(3) 0.0026(3) -0.0001(3)
P1 0.008(2) 0.0092(15) 0.0073(15) -0.0004(13) 0.0023(13) -0.0013(13)
P2 0.008(2) 0.0083(15) 0.009(2) 0.0004(14) 0.0030(13) 0.0012(14)
K1 0.014(2) 0.0158(14) 0.0139(15) 0.0005(12) 0.0044(12) 0.0020(12)
S1 0.013(2) 0.0102(15) 0.0080(15) -0.0005(13) 0.0023(13) -0.0012(13)
S2 0.012(2) 0.013(2) 0.010(2) -0.0041(13) 0.0049(14) -0.0019(13)
S3 0.013(2) 0.013(2) 0.009(2) 0.0008(13) 0.0055(13) 0.0006(13)
S4 0.011(2) 0.0126(15) 0.008(2) -0.0034(13) 0.0028(13) -0.0033(13)
S5 0.010(2) 0.015(2) 0.010(2) 0.0022(13) 0.0032(13) -0.0009(13)
S6 0.013(2) 0.009(2) 0.013(2) -0.0049(13) 0.0036(14) 0.0004(13)

loop_
_atom_site_label
_atom_site_type_symbol
_atom_site_fract_x
_atom_site_fract_y
_atom_site_fract_z
_atom_site_U_iso_or_equiv
_atom_site_thermal_displace_type
_atom_site_occupancy
_atom_site_calc_flag
_atom_site_refinement_flags
_atom_site_disorder_group
La1 La 0.65048(6) 0.10599(9) 0.90374(7) 0.0087(3) Uani 1 d . .
P1 P 0.7921(3) 0.1184(4) 1.2341(3) 0.0082(7) Uani 1 d . .
P2 P 0.3258(3) 0.1015(4) 0.7530(3) 0.0086(6) Uani 1 d . .
K1 K 1.1291(2) 0.0921(4) 1.3744(3) 0.0147(6) Uani 1 d . .
S1 S 0.6765(3) 0.1927(4) 0.6396(3) 0.0109(7) Uani 1 d . .
S2 S 0.4439(3) -0.0152(4) 0.6828(3) 0.0115(7) Uani 1 d . .
S3 S 0.8875(3) 0.0233(4) 1.1341(3) 0.0115(7) Uani 1 d . .
S4 S 0.4090(3) 0.1867(4) 0.9311(3) 0.0105(7) Uani 1 d . .
S5 S 0.8738(3) 0.2968(4) 0.9104(3) 0.0116(7) Uani 1 d . .
S6 S 0.7801(3) -0.2131(4) 0.8570(3) 0.0122(7) Uani 1 d . .

loop_
_atom_type_symbol
_atom_type_description
_atom_type_scat_dispersion_real
_atom_type_scat_dispersion_imag
_atom_type_scat_source
P P 0.1023 0.0942 'International Tables Vol C Tables 4.2.6.8 and 6.1.1.4'
S S 0.1246 0.1234 'International Tables Vol C Tables 4.2.6.8 and 6.1.1.4'
K K 0.2009 0.2494 'International Tables Vol C Tables 4.2.6.8 and 6.1.1.4'
La La -0.2871 2.4523 'International Tables Vol C Tables 4.2.6.8 and 6.1.1.4'

loop_
_geom_angle_atom_site_label_1
_geom_angle_atom_site_label_2
_geom_angle_atom_site_label_3
_geom_angle
_geom_angle_site_symmetry_1
_geom_angle_site_symmetry_3
_geom_angle_publ_flag
S6 La1 S1 131.19(10) . 4_566 ?
S6 La1 S2 86.33(11) . . ?
S1 La1 S2 134.97(10) 4_566 . ?
S6 La1 S5 83.02(12) . . ?
S1 La1 S5 85.16(10) 4_566 . ?
S2 La1 S5 129.45(11) . . ?
S6 La1 S4 137.46(9) . . ?
S1 La1 S4 67.97(9) 4_566 . ?
S2 La1 S4 67.12(11) . . ?
S5 La1 S4 139.52(11) . . ?
S6 La1 S2 146.41(10) . 2_656 ?
S1 La1 S2 74.73(11) 4_566 2_656 ?
S2 La1 S2 84.61(8) . 2_656 ?
S5 La1 S2 78.11(11) . 2_656 ?
S4 La1 S2 66.22(9) . 2_656 ?
S6 La1 S4 77.33(12) . 3_657 ?
S1 La1 S4 78.08(13) 4_566 3_657 ?
S2 La1 S4 89.97(12) . 3_657 ?
S5 La1 S4 134.51(9) . 3_657 ?
S4 La1 S4 70.38(11) . 3_657 ?
S2 La1 S4 134.82(10) 2_656 3_657 ?
S6 La1 S1 76.98(10) . . ?
S1 La1 S1 136.43(8) 4_566 . ?
S2 La1 S1 65.76(11) . . ?
S5 La1 S1 63.68(9) . . ?
S4 La1 S1 116.85(9) . . ?
S2 La1 S1 69.80(9) 2_656 . ?
S4 La1 S1 145.49(9) 3_657 . ?
S6 La1 S3 67.85(10) . . ?
S1 La1 S3 64.66(11) 4_566 . ?
S2 La1 S3 150.87(10) . . ?
S5 La1 S3 62.68(11) . . ?
S4 La1 S3 123.85(11) . . ?
S2 La1 S3 124.37(9) 2_656 . ?
S4 La1 S3 71.93(10) 3_657 . ?
S1 La1 S3 117.93(11) . . ?
S3 P1 S5 120.3(2) . 4_566 ?
S3 P1 S1 111.6(2) . 4_566 ?
S5 P1 S1 108.7(2) 4_566 4_566 ?
S3 P1 P2 105.7(2) . 3_657 ?
S5 P1 P2 105.9(2) 4_566 3_657 ?
S1 P1 P2 103.0(2) 4_566 3_657 ?
S3 P1 K1 59.48(15) . . ?
S5 P1 K1 60.81(13) 4_566 . ?
S1 P1 K1 134.2(2) 4_566 . ?
P2 P1 K1 122.8(2) 3_657 . ?
S6 P2 S4 113.2(2) 2_656 . ?
S6 P2 S2 115.3(2) 2_656 . ?
S4 P2 S2 110.9(2) . . ?
S6 P2 P1 106.2(2) 2_656 3_657 ?
S4 P2 P1 106.0(2) . 3_657 ?
S2 P2 P1 104.2(2) . 3_657 ?
S1 K1 S6 109.55(13) 3_757 2_757 ?
S1 K1 S3 134.73(13) 3_757 2_757 ?
S6 K1 S3 64.68(11) 2_757 2_757 ?
S1 K1 S3 107.54(13) 3_757 . ?
S6 K1 S3 141.29(12) 2_757 . ?
S3 K1 S3 96.05(11) 2_757 . ?
S1 K1 S6 72.75(11) 3_757 3_757 ?
S6 K1 S6 122.33(13) 2_757 3_757 ?
S3 K1 S6 74.58(10) 2_757 3_757 ?
S3 K1 S6 79.21(13) . 3_757 ?
S1 K1 S5 77.21(12) 3_757 2_747 ?
S6 K1 S5 71.89(13) 2_757 2_747 ?
S3 K1 S5 132.47(13) 2_757 2_747 ?
S3 K1 S5 106.47(13) . 2_747 ?
S6 K1 S5 149.68(12) 3_757 2_747 ?
S1 K1 S5 152.48(13) 3_757 4_566 ?
S6 K1 S5 78.24(11) 2_757 4_566 ?
S3 K1 S5 72.74(10) 2_757 4_566 ?
S3 K1 S5 63.66(12) . 4_566 ?
S6 K1 S5 126.48(12) 3_757 4_566 ?
S5 K1 S5 80.61(11) 2_747 4_566 ?
S1 K1 S4 70.82(13) 3_757 4_666 ?
S6 K1 S4 68.10(10) 2_757 4_666 ?
S3 K1 S4 65.59(10) 2_757 4_666 ?
S3 K1 S4 136.56(12) . 4_666 ?
S6 K1 S4 58.43(10) 3_757 4_666 ?
S5 K1 S4 114.87(12) 2_747 4_666 ?
S5 K1 S4 134.43(13) 4_566 4_666 ?
S1 K1 P1 134.18(13) 3_757 . ?
S6 K1 P1 109.98(11) 2_757 . ?
S3 K1 P1 83.70(10) 2_757 . ?
S3 K1 P1 31.70(8) . . ?
S6 K1 P1 103.85(12) 3_757 . ?
S5 K1 P1 94.01(11) 2_747 . ?
S5 K1 P1 31.97(9) 4_566 . ?
S4 K1 P1 147.20(12) 4_666 . ?
P1 S1 La1 88.0(2) 4_565 4_565 ?
P1 S1 La1 84.86(15) 4_565 . ?
La1 S1 La1 158.50(12) 4_565 . ?
P1 S1 K1 96.9(2) 4_565 3_757 ?
La1 S1 K1 98.57(12) 4_565 3_757 ?
La1 S1 K1 102.41(11) . 3_757 ?
P2 S2 La1 91.3(2) . . ?
P2 S2 La1 107.1(2) . 2_646 ?
La1 S2 La1 130.67(12) . 2_646 ?
P1 S3 La1 83.1(2) . . ?
P1 S3 K1 109.5(2) . 2_747 ?
La1 S3 K1 98.15(11) . 2_747 ?
P1 S3 K1 88.8(2) . . ?
La1 S3 K1 159.67(13) . . ?
K1 S3 K1 102.13(11) 2_747 . ?
P2 S4 La1 89.69(15) . . ?
P2 S4 La1 104.1(2) . 3_657 ?
La1 S4 La1 109.62(11) . 3_657 ?
P2 S4 K1 81.78(15) . 4_465 ?
La1 S4 K1 157.58(12) . 4_465 ?
La1 S4 K1 92.60(11) 3_657 4_465 ?
P1 S5 La1 90.0(2) 4_565 . ?
P1 S5 K1 113.6(2) 4_565 2_757 ?
La1 S5 K1 96.10(11) . 2_757 ?
P1 S5 K1 87.2(2) 4_565 4_565 ?
La1 S5 K1 164.05(13) . 4_565 ?
K1 S5 K1 99.39(11) 2_757 4_565 ?
P2 S6 La1 114.3(2) 2_646 . ?
P2 S6 K1 102.3(2) 2_646 2_747 ?
La1 S6 K1 102.87(12) . 2_747 ?
P2 S6 K1 90.2(2) 2_646 3_757 ?
La1 S6 K1 104.54(12) . 3_757 ?
K1 S6 K1 141.74(15) 2_747 3_757 ?

loop_
_geom_bond_atom_site_label_1
_geom_bond_atom_site_label_2
_geom_bond_distance
_geom_bond_site_symmetry_2
_geom_bond_publ_flag
La1 S6 3.002(4) . ?
La1 S1 3.006(4) 4_566 ?
La1 S2 3.007(4) . ?
La1 S5 3.011(4) . ?
La1 S4 3.070(4) . ?
La1 S2 3.101(5) 2_656 ?
La1 S4 3.131(4) 3_657 ?
La1 S1 3.196(5) . ?
La1 S3 3.201(5) . ?
P1 S3 1.998(5) . ?
P1 S5 2.016(5) 4_566 ?
P1 S1 2.019(5) 4_566 ?
P1 P2 2.212(5) 3_657 ?
P1 K1 3.803(6) . ?
P2 S6 2.010(5) 2_656 ?
P2 S4 2.035(5) . ?
P2 S2 2.044(5) . ?
P2 P1 2.212(5) 3_657 ?
K1 S1 3.206(5) 3_757 ?
K1 S6 3.229(5) 2_757 ?
K1 S3 3.250(6) 2_757 ?
K1 S3 3.277(5) . ?
K1 S6 3.302(5) 3_757 ?
K1 S5 3.316(5) 2_747 ?
K1 S5 3.324(5) 4_566 ?
K1 S4 3.596(5) 4_666 ?
S1 P1 2.019(5) 4_565 ?
S1 La1 3.006(4) 4_565 ?
S1 K1 3.206(5) 3_757 ?
S2 La1 3.101(5) 2_646 ?
S3 K1 3.250(6) 2_747 ?
S4 La1 3.131(4) 3_657 ?
S4 K1 3.596(5) 4_465 ?
S5 P1 2.016(5) 4_565 ?
S5 K1 3.316(5) 2_757 ?
S5 K1 3.323(5) 4_565 ?
S6 P2 2.011(5) 2_646 ?
S6 K1 3.229(5) 2_747 ?
S6 K1 3.302(5) 3_757 ?
